data_2102596
loop_
_publ_author_name
'Harada, Jun'
'Harakawa, Mayuko'
'Ogawa, Keiichiro'

_publ_section_title
;
 Torsional vibration and central bond length of
 <i>N</i>-benzylideneanilines
;
_journal_issue 5
_journal_name_full 'Acta Crystallographica Section B'
_journal_page_first 578
_journal_page_last 588
_journal_paper_doi 10.1107/S0108768104016532
_journal_volume 60
_journal_year 2004
_chemical_formula_sum 'C15 H15 N O'
_chemical_formula_weight 225.28
_chemical_melting_point 363.35
_chemical_name_systematic
;
N-(4-methoxybenzylidene)-4-methylaniline
;
_space_group_IT_number 33
_symmetry_cell_setting orthorhombic
_symmetry_space_group_name_Hall 'P 2c -2n'
_symmetry_space_group_name_H-M 'P n a 21'
_atom_sites_solution_hydrogens difmap
_atom_sites_solution_primary direct
_audit_creation_method SHELXL-97
_cell_angle_alpha 90.00
_cell_angle_beta 90.00
_cell_angle_gamma 90.00
_cell_formula_units_Z 4
_cell_length_a 12.2403(8)
_cell_length_b 13.8088(9)
_cell_length_c 7.4287(5)
_cell_measurement_reflns_used 5061
_cell_measurement_temperature 300
_cell_measurement_theta_max 26.8
_cell_measurement_theta_min 2.2
_cell_volume 1255.63(14)
_computing_cell_refinement 'SAINT (Bruker, 1998)'
_computing_data_collection 'SMART (Bruker, 1998)'
_computing_data_reduction SAINT
_computing_molecular_graphics 'SHELXTL (Bruker, 2000)'
_computing_publication_material SHELXTL
_computing_structure_refinement 'SHELXL-97 (Sheldrick, 1997)'
_computing_structure_solution 'SHELXS-97 (Sheldrick, 1990)'
_diffrn_ambient_temperature 300
_diffrn_detector_area_resol_mean 8.192
_diffrn_measured_fraction_theta_full 1.000
_diffrn_measured_fraction_theta_max 1.000
_diffrn_measurement_device_type 'Bruker SMART 1000 CCD diffractometer'
_diffrn_measurement_method \w_scan
_diffrn_radiation_monochromator graphite
_diffrn_radiation_source 'fine-focus sealed tube'
_diffrn_radiation_type MoK\a
_diffrn_radiation_wavelength 0.71073
_diffrn_reflns_av_R_equivalents 0.0226
_diffrn_reflns_av_sigmaI/netI 0.0176
_diffrn_reflns_limit_h_max 17
_diffrn_reflns_limit_h_min -17
_diffrn_reflns_limit_k_max 19
_diffrn_reflns_limit_k_min -19
_diffrn_reflns_limit_l_max 10
_diffrn_reflns_limit_l_min -10
_diffrn_reflns_number 18683
_diffrn_reflns_theta_full 30.03
_diffrn_reflns_theta_max 30.03
_diffrn_reflns_theta_min 2.22
_diffrn_standards_decay_% 0
_exptl_absorpt_coefficient_mu 0.075
_exptl_absorpt_correction_T_max 0.9852
_exptl_absorpt_correction_T_min 0.9552
_exptl_absorpt_correction_type multi-scan
_exptl_absorpt_process_details 'SADABS (Sheldrick, 2002)'
_exptl_crystal_colour 'pale yellow'
_exptl_crystal_density_diffrn 1.192
_exptl_crystal_density_method 'not measured'
_exptl_crystal_description rod
_exptl_crystal_F_000 480
_exptl_crystal_size_max 0.62
_exptl_crystal_size_mid 0.22
_exptl_crystal_size_min 0.20
_refine_diff_density_max 0.264
_refine_diff_density_min -0.168
_refine_ls_abs_structure_details 'Flack H D (1983), Acta Cryst. A39, 876-881'
_refine_ls_abs_structure_Flack -2(2)
_refine_ls_extinction_method none
_refine_ls_goodness_of_fit_ref 1.048
_refine_ls_hydrogen_treatment mixed
_refine_ls_matrix_type full
_refine_ls_number_parameters 203
_refine_ls_number_reflns 3664
_refine_ls_number_restraints 8
_refine_ls_restrained_S_all 1.047
_refine_ls_R_factor_all 0.0773
_refine_ls_R_factor_gt 0.0545
_refine_ls_shift/su_max 0.000
_refine_ls_shift/su_mean 0.000
_refine_ls_structure_factor_coef Fsqd
_refine_ls_weighting_details 'calc w=1/[\s^2^(Fo^2^)+(0.0814P)^2^+0.1711P] where P=(Fo^2^+2Fc^2^)/3'
_refine_ls_weighting_scheme calc
_refine_ls_wR_factor_gt 0.1415
_refine_ls_wR_factor_ref 0.1614
_reflns_number_gt 2677
_reflns_number_total 3664
_reflns_threshold_expression >2sigma(I)
_cod_data_source_file bk5007.cif
_cod_data_source_block 7_rt
_cod_depositor_comments
;
The following automatic conversions were performed:

'_chemical_melting_point' value '90.2_C' was changed to '363.35' - it
was converted from degrees Celsius(C) to Kelvins(K).

Automatic conversion script
Id: cif_fix_values 1646 2011-03-28 12:23:43Z adriana 

The following automatic conversions were performed:

'_chemical_melting_point' value '90.2_C' was changed to '363.35' - it
was converted from degrees Celsius(C) to Kelvins(K).

Automatic conversion script
Id: cif_fix_values 1715 2011-07-08 13:25:40Z adriana 
;
_cod_original_sg_symbol_H-M P_n_a_21
_cod_database_code 2102596
_cod_database_fobs_code 2102596

loop_
_symmetry_equiv_pos_as_xyz
'x, y, z'
'-x, -y, z+1/2'
'x+1/2, -y+1/2, z'
'-x+1/2, y+1/2, z+1/2'

loop_
_atom_site_label
_atom_site_fract_x
_atom_site_fract_y
_atom_site_fract_z
_atom_site_U_iso_or_equiv
_atom_site_adp_type
_atom_site_calc_flag
_atom_site_refinement_flags
_atom_site_occupancy
_atom_site_disorder_assembly
_atom_site_disorder_group
_atom_site_type_symbol
N1A 0.16804(14) 0.53675(12) 0.4053(2) 0.0513(4) Uiso d PD 0.93 A 1 N
C1A 0.06314(15) 0.39254(14) 0.3647(3) 0.0439(4) Uiso d PD 0.93 A 1 C
C7A 0.08252(16) 0.49665(15) 0.3497(3) 0.0487(4) Uiso d PD 0.93 A 1 C
H7A 0.0290 0.5349 0.2966 0.058 Uiso calc PR 0.93 A 1 H
C8A 0.18470(16) 0.63807(14) 0.3895(3) 0.0464(5) Uiso d PD 0.93 A 1 C
N1B 0.1384(17) 0.4624(12) 0.422(3) 0.051(3) Uiso d PD 0.07 A 2 N
C1B 0.155(3) 0.6325(12) 0.372(5) 0.051(3) Uiso d PD 0.07 A 2 C
C7B 0.116(2) 0.5340(13) 0.324(3) 0.051(3) Uiso d PD 0.07 A 2 C
H7B 0.0752 0.5250 0.2198 0.062 Uiso calc PR 0.07 A 2 H
C8B 0.085(3) 0.3721(14) 0.404(4) 0.051(3) Uiso d PD 0.07 A 2 C
O1 0.01692(14) 0.09537(11) 0.3920(3) 0.0766(5) Uani d . 1 A . O
C2 -0.02958(16) 0.35208(14) 0.2923(3) 0.0529(4) Uani d . 1 . . C
C3 -0.04889(15) 0.25332(14) 0.2953(3) 0.0537(4) Uani d . 1 A . C
C4 0.02580(16) 0.19319(13) 0.3791(3) 0.0525(4) Uani d . 1 . . C
C5 0.11855(17) 0.23290(17) 0.4591(3) 0.0606(5) Uani d . 1 A . C
C6 0.13684(16) 0.32972(16) 0.4516(3) 0.0560(5) Uani d . 1 . . C
C9 0.27514(17) 0.67454(16) 0.4750(3) 0.0581(5) Uani d . 1 . . C
C10 0.29809(18) 0.77244(16) 0.4722(3) 0.0611(5) Uani d . 1 A . C
C11 0.23146(17) 0.83685(14) 0.3842(3) 0.0549(4) Uani d . 1 . . C
C12 0.14079(19) 0.80074(15) 0.2965(3) 0.0606(5) Uani d . 1 A . C
C13 0.11643(18) 0.70290(16) 0.2960(3) 0.0612(5) Uani d . 1 . . C
C14 -0.0665(3) 0.0506(2) 0.2903(7) 0.0898(10) Uani d . 1 . . C
C15 0.2550(3) 0.94549(19) 0.3818(5) 0.0752(7) Uani d . 1 A . C
H2 -0.085(2) 0.3941(17) 0.238(4) 0.068(6) Uiso d . 1 . . H
H3 -0.1187(19) 0.2288(16) 0.236(4) 0.062(6) Uiso d . 1 . . H
H5 0.170(2) 0.192(2) 0.527(5) 0.087(8) Uiso d . 1 . . H
H6 0.2077(18) 0.3608(14) 0.497(3) 0.057(6) Uiso d . 1 . . H
H9 0.320(2) 0.6345(18) 0.538(4) 0.072(7) Uiso d . 1 . . H
H10 0.360(2) 0.7954(17) 0.545(4) 0.067(7) Uiso d . 1 . . H
H12 0.095(2) 0.8487(18) 0.225(4) 0.071(7) Uiso d . 1 . . H
H13 0.052(2) 0.6835(18) 0.237(4) 0.075(8) Uiso d . 1 . . H
H141 -0.050(3) -0.016(3) 0.323(6) 0.113(11) Uiso d . 1 . . H
H142 -0.135(3) 0.062(2) 0.338(5) 0.092(10) Uiso d . 1 . . H
H143 -0.064(3) 0.074(3) 0.162(6) 0.117(13) Uiso d . 1 . . H
H151 0.303(3) 0.950(3) 0.450(7) 0.124(16) Uiso d . 1 . . H
H152 0.274(4) 0.970(3) 0.271(8) 0.141(15) Uiso d . 1 . . H
H153 0.202(3) 0.995(3) 0.374(5) 0.116(13) Uiso d . 1 . . H

loop_
_atom_site_aniso_label
_atom_site_aniso_U_11
_atom_site_aniso_U_22
_atom_site_aniso_U_33
_atom_site_aniso_U_12
_atom_site_aniso_U_13
_atom_site_aniso_U_23
O1 0.0810(10) 0.0507(8) 0.0980(13) -0.0044(7) -0.0065(11) 0.0058(8)
C2 0.0489(9) 0.0505(9) 0.0595(11) 0.0051(7) -0.0096(9) -0.0022(9)
C3 0.0453(9) 0.0553(10) 0.0604(11) -0.0034(7) -0.0060(9) -0.0051(9)
C4 0.0600(10) 0.0443(9) 0.0532(9) 0.0003(7) 0.0063(9) 0.0024(8)
C5 0.0572(11) 0.0631(12) 0.0614(12) 0.0077(9) -0.0140(10) 0.0062(11)
C6 0.0506(10) 0.0641(12) 0.0534(10) -0.0019(9) -0.0130(9) 0.0009(10)
C9 0.0529(10) 0.0634(12) 0.0578(11) 0.0059(9) -0.0091(10) 0.0001(10)
C10 0.0526(10) 0.0678(12) 0.0629(13) -0.0090(9) -0.0046(11) -0.0077(10)
C11 0.0595(10) 0.0545(10) 0.0506(9) -0.0093(8) 0.0099(9) -0.0021(8)
C12 0.0687(12) 0.0522(10) 0.0607(12) 0.0005(9) -0.0107(11) 0.0108(10)
C13 0.0577(11) 0.0609(11) 0.0649(13) -0.0092(9) -0.0170(11) 0.0059(10)
C14 0.0765(18) 0.0607(14) 0.132(3) -0.0107(12) -0.0108(19) -0.0075(18)
C15 0.0893(19) 0.0607(13) 0.0757(16) -0.0155(13) 0.0063(16) 0.0008(13)

loop_
_atom_type_symbol
_atom_type_description
_atom_type_scat_dispersion_real
_atom_type_scat_dispersion_imag
_atom_type_scat_source
C C 0.0033 0.0016 'International Tables Vol C Tables 4.2.6.8 and 6.1.1.4'
H H 0.0000 0.0000 'International Tables Vol C Tables 4.2.6.8 and 6.1.1.4'
N N 0.0061 0.0033 'International Tables Vol C Tables 4.2.6.8 and 6.1.1.4'
O O 0.0106 0.0060 'International Tables Vol C Tables 4.2.6.8 and 6.1.1.4'

loop_
_geom_angle_atom_site_label_1
_geom_angle_atom_site_label_2
_geom_angle_atom_site_label_3
_geom_angle
C7A N1A C8A 121.88(17)
C2 C1A C6 117.25(17)
C2 C1A C7A 120.28(18)
C6 C1A C7A 122.47(17)
N1A C7A C1A 123.02(18)
N1A C7A H7A 118.5
C1A C7A H7A 118.5
C9 C8A C13 118.28(19)
C9 C8A N1A 116.08(18)
C13 C8A N1A 125.63(18)
C7B N1B C8B 122.4(13)
N1B C7B C1B 120.7(12)
N1B C7B H7B 119.6
C1B C7B H7B 119.6
C4 O1 C14 117.1(2)
C1A C2 C3 122.35(18)
C1A C2 H2 119.4(15)
C3 C2 H2 118.3(15)
C4 C3 C2 119.08(17)
C4 C3 H3 123.3(13)
C2 C3 H3 117.6(13)
O1 C4 C3 125.15(19)
O1 C4 C5 115.23(18)
C3 C4 C5 119.61(17)
C6 C5 C4 120.29(18)
C6 C5 H5 118.6(17)
C4 C5 H5 121.0(17)
C5 C6 C1A 121.35(18)
C5 C6 H6 122.6(12)
C1A C6 H6 115.7(12)
C8A C9 C10 121.1(2)
C8A C9 H9 119.9(16)
C10 C9 H9 118.9(16)
C11 C10 C9 121.4(2)
C11 C10 H10 120.8(14)
C9 C10 H10 117.6(14)
C10 C11 C12 117.94(18)
C10 C11 C15 122.0(2)
C12 C11 C15 120.1(2)
C11 C12 C13 121.81(19)
C11 C12 H12 117.1(14)
C13 C12 H12 121.0(14)
C12 C13 C8A 119.47(19)
C12 C13 H13 117.3(16)
C8A C13 H13 123.1(16)
O1 C14 H141 97(2)
O1 C14 H142 112(2)
H141 C14 H142 105(3)
O1 C14 H143 110(2)
H141 C14 H143 122(3)
H142 C14 H143 110(3)
C11 C15 H151 102(3)
C11 C15 H152 115(3)
H151 C15 H152 111(4)
C11 C15 H153 125(2)
H151 C15 H153 121(3)
H152 C15 H153 82(3)

loop_
_geom_bond_atom_site_label_1
_geom_bond_atom_site_label_2
_geom_bond_distance
N1A C7A 1.254(2)
N1A C8A 1.419(2)
C1A C2 1.374(3)
C1A C6 1.408(3)
C1A C7A 1.461(3)
C7A H7A 0.9300
C8A C9 1.372(3)
C8A C13 1.408(3)
N1B C7B 1.259(10)
N1B C8B 1.413(10)
C1B C7B 1.485(10)
C7B H7B 0.9300
O1 C4 1.359(2)
O1 C14 1.412(4)
C2 C3 1.384(3)
C2 H2 0.98(3)
C3 C4 1.383(3)
C3 H3 1.02(2)
C4 C5 1.394(3)
C5 C6 1.357(3)
C5 H5 0.98(3)
C6 H6 1.02(2)
C9 C10 1.381(3)
C9 H9 0.90(3)
C10 C11 1.372(3)
C10 H10 0.99(3)
C11 C12 1.380(3)
C11 C15 1.528(3)
C12 C13 1.384(3)
C12 H12 1.02(3)
C13 H13 0.94(3)
C14 H141 0.97(4)
C14 H142 0.93(3)
C14 H143 1.01(4)
C15 H151 0.78(5)
C15 H152 0.92(6)
C15 H153 0.95(4)

loop_
_geom_torsion_atom_site_label_1
_geom_torsion_atom_site_label_2
_geom_torsion_atom_site_label_3
_geom_torsion_atom_site_label_4
_geom_torsion
C8A N1A C7A C1A -179.9(2)
C2 C1A C7A N1A -176.4(2)
C6 C1A C7A N1A 3.5(3)
C7A N1A C8A C9 172.2(2)
C7A N1A C8A C13 -7.2(3)
C8B N1B C7B C1B 166(3)
C6 C1A C2 C3 -3.1(3)
C7A C1A C2 C3 176.8(2)
C1A C2 C3 C4 2.1(3)
C14 O1 C4 C3 9.5(4)
C14 O1 C4 C5 -170.8(3)
C2 C3 C4 O1 179.9(2)
C2 C3 C4 C5 0.2(3)
O1 C4 C5 C6 178.8(2)
C3 C4 C5 C6 -1.5(4)
C4 C5 C6 C1A 0.4(4)
C2 C1A C6 C5 1.8(3)
C7A C1A C6 C5 -178.0(2)
C13 C8A C9 C10 1.0(3)
N1A C8A C9 C10 -178.5(2)
C8A C9 C10 C11 0.1(4)
C9 C10 C11 C12 -0.6(3)
C9 C10 C11 C15 179.2(2)
C10 C11 C12 C13 0.1(3)
C15 C11 C12 C13 -179.8(2)
C11 C12 C13 C8A 0.9(4)
C9 C8A C13 C12 -1.4(3)
N1A C8A C13 C12 177.9(2)
